data_1569239
loop_
_publ_author_name
'Zars, Ethan'
'Gravogl, Lisa'
'Gau, Michael R.'
'Carroll, Patrick J.'
'Meyer, Karsten'
'Mindiola, Daniel J.'

_publ_section_title
;
 Isostructural bridging diferrous chalcogenide cores
 [Fe<sup>II</sup>(&#x3bc;-E)Fe<sup>II</sup>] (E = O, S, Se, Te) with
 decreasing antiferromagnetic coupling down the chalcogenide series.
;
_journal_issue 24
_journal_name_full 'Chemical science'
_journal_page_first 6770
_journal_page_last 6779
_journal_paper_doi 10.1039/d3sc01094e
_journal_volume 14
_journal_year 2023
_chemical_formula_moiety 'C58 H82 Fe2 K2 N6 S, 2(C4 H10 O)'
_chemical_formula_sum 'C66 H102 Fe2 K2 N6 O2 S'
_chemical_formula_weight 1233.49
_space_group_crystal_system triclinic
_space_group_IT_number 2
_space_group_name_Hall '-P 1'
_space_group_name_H-M_alt 'P -1'
_atom_sites_solution_hydrogens geom
_atom_sites_solution_primary dual
_audit_creation_date 2021-01-18
_audit_creation_method
;
Olex2 1.2
(compiled 2018.05.29 svn.r3508 for OlexSys, GUI svn.r5506)
;
_audit_update_record
;
2023-02-16 deposited with the CCDC.	2023-05-25 downloaded from the CCDC.
;
_cell_angle_alpha 104.8960(10)
_cell_angle_beta 102.8060(10)
_cell_angle_gamma 92.2360(10)
_cell_formula_units_Z 2
_cell_length_a 14.11360(10)
_cell_length_b 15.18690(10)
_cell_length_c 16.72980(10)
_cell_measurement_reflns_used 74774
_cell_measurement_temperature 100
_cell_measurement_theta_max 27.45
_cell_measurement_theta_min 2.08
_cell_volume 3361.61(4)
_computing_cell_refinement 'CrysAlisPro 1.171.40.84a (Rigaku OD, 2020)'
_computing_data_collection 'CrysAlisPro 1.171.40.84a (Rigaku OD, 2020)'
_computing_data_reduction 'CrysAlisPro 1.171.40.84a (Rigaku OD, 2020)'
_computing_publication_material 'Olex2 (Dolomanov et al., 2009)'
_computing_structure_refinement 'ShelXL (Sheldrick, 2015)'
_computing_structure_solution 'ShelXT (Sheldrick, 2015)'
_diffrn_ambient_temperature 100
_diffrn_detector 'HPC area detector'
_diffrn_detector_area_resol_mean 10.0
_diffrn_detector_type 'HyPix 3000HE'
_diffrn_measured_fraction_theta_full 0.998
_diffrn_measured_fraction_theta_max 0.994
_diffrn_measurement_details
;
List of Runs (angles in degrees, time in seconds):

  # Type    Start    End  Width  t~exp~   \w     \q     \k     \f   Frames
#--------------------------------------------------------------------------
  1  \w    -31.00  54.00   0.50   10.00    --  -14.00  37.00  60.00  170
  2  \w     -2.00  83.00   0.50   10.00    --   14.70  37.00 150.00  170
  3  \w     -8.00  59.00   0.50   10.00    --   14.70  57.00 -30.00  134
  4  \w     -8.00  59.00   0.50   10.00    --   14.70  57.00-120.00  134
  5  \w    -14.00  22.00   0.50   10.00    --   14.70  80.00 -24.06   72
  6  \w    -31.00  54.00   0.50   10.00    --  -14.00  37.00-120.00  170
  7  \w    -22.00  15.00   0.50   10.00    --  -14.00 -80.00-101.25   74
  8  \w    -25.00  14.00   0.50   10.00    --  -14.00 -77.00-180.00   78
  9  \w    -22.00  15.00   0.50   10.00    --  -14.00 -80.00-129.23   74
 10  \w    -22.00  15.00   0.50   10.00    --  -14.00 -80.00 -69.51   74
 11  \w    -22.00  15.00   0.50   10.00    --  -14.00 -80.00 -27.82   74
 12  \w    -22.00  15.00   0.50   10.00    --  -14.00 -80.00  25.25   74
 13  \w    -22.00  15.00   0.50   10.00    --  -14.00 -80.00  73.86   74
 14  \w    -22.00  15.00   0.50   10.00    --  -14.00 -80.00 135.99   74
 15  \w    -22.00  15.00   0.50   10.00    --  -14.00 -80.00 153.18   74
 16  \w    -23.00  15.00   0.50   10.00    --  -14.00 -79.00 128.01   76
 17  \w    -22.00  15.00   0.50   10.00    --  -14.00 -80.00  50.78   74
 18  \w    -22.00  15.00   0.50   10.00    --  -14.00 -80.00 125.36   74
 19  \w    -24.00  43.00   0.50   10.00    --   14.70 -78.00 106.11  134
 20  \w    -22.00  44.00   0.50   10.00    --   14.70 -80.00  12.09  132
 21  \w    -22.00  44.00   0.50   10.00    --   14.70 -80.00 -30.69  132
 22  \w    -22.00  44.00   0.50   10.00    --   14.70 -80.00  34.28  132
 23  \w    -22.00  44.00   0.50   10.00    --   14.70 -80.00 144.31  132
 24  \w    -28.00  42.00   0.50   10.00    --   14.70 -74.00 114.58  140
 25  \w    -37.00  54.00   0.50   10.00    --  -14.00  57.00   0.00  182
 26  \w    -31.00  54.00   0.50   10.00    --  -14.00  37.00 -90.00  170
 27  \w    -25.00  43.00   0.50   10.00    --   14.70 -77.00-150.00  136
 28  \w    -53.00  21.00   0.50   10.00    --   14.70 -37.00-150.00  148
 29  \w    -54.00   3.00   0.50   10.00    --   14.70 -19.00-120.00  114
 30  \w    -59.00   9.00   0.50   10.00    --  -14.00 -57.00   0.00  136
 31  \w    -56.00   5.00   0.50   10.00    --   14.70 -19.00 120.00  122
 32  \w    -59.00   5.00   0.50   10.00    --   14.70 -19.00  30.00  128
 33  \w    -59.00   5.00   0.50   10.00    --   14.70 -19.00 -60.00  128
 34  \w    -59.00   9.00   0.50   10.00    --  -14.00 -57.00-120.00  136
 35  \w    -59.00   5.00   0.50   10.00    --   14.70 -19.00 -30.00  128
 36  \w    -59.00   5.00   0.50   10.00    --   14.70 -19.00  90.00  128
 37  \w    -82.00   3.00   0.50   10.00    --  -14.00 -37.00  90.00  170
;
_diffrn_measurement_device '\k-geometry diffractometer'
_diffrn_measurement_device_type 'Rigaku XtaLAB Synergy-i'
_diffrn_measurement_method '\w scans'
_diffrn_orient_matrix_type 'CrysAlisPro convention (1999,Acta A55,543-557)'
_diffrn_orient_matrix_UB_11 -0.0219317000
_diffrn_orient_matrix_UB_12 -0.0161164000
_diffrn_orient_matrix_UB_13 0.0285263000
_diffrn_orient_matrix_UB_21 0.0229148000
_diffrn_orient_matrix_UB_22 0.0389471000
_diffrn_orient_matrix_UB_23 0.0335238000
_diffrn_orient_matrix_UB_31 -0.0409631000
_diffrn_orient_matrix_UB_32 0.0241568000
_diffrn_orient_matrix_UB_33 -0.0102328000
_diffrn_radiation_monochromator mirror
_diffrn_radiation_probe x-ray
_diffrn_radiation_type MoK\a
_diffrn_radiation_wavelength 0.71073
_diffrn_reflns_av_R_equivalents 0.0450
_diffrn_reflns_av_unetI/netI 0.0299
_diffrn_reflns_Laue_measured_fraction_full 0.998
_diffrn_reflns_Laue_measured_fraction_max 0.994
_diffrn_reflns_limit_h_max 18
_diffrn_reflns_limit_h_min -18
_diffrn_reflns_limit_k_max 19
_diffrn_reflns_limit_k_min -19
_diffrn_reflns_limit_l_max 21
_diffrn_reflns_limit_l_min -21
_diffrn_reflns_number 123022
_diffrn_reflns_point_group_measured_fraction_full 0.998
_diffrn_reflns_point_group_measured_fraction_max 0.994
_diffrn_reflns_theta_full 25.242
_diffrn_reflns_theta_max 27.484
_diffrn_reflns_theta_min 1.933
_diffrn_source 'micro-focus sealed X-ray tube'
_diffrn_source_type 'PhotonJet (Mo) X-ray Source'
_exptl_absorpt_coefficient_mu 0.632
_exptl_absorpt_correction_T_max 1.00000
_exptl_absorpt_correction_T_min 0.62674
_exptl_absorpt_correction_type multi-scan
_exptl_absorpt_process_details 'SCALE3 ABSPACK'
_exptl_crystal_colour orange
_exptl_crystal_density_diffrn 1.219
_exptl_crystal_description block
_exptl_crystal_F_000 1324
_exptl_crystal_size_max 0.37
_exptl_crystal_size_mid 0.27
_exptl_crystal_size_min 0.17
_refine_diff_density_max 0.420
_refine_diff_density_min -0.321
_refine_diff_density_rms 0.052
_refine_ls_extinction_method none
_refine_ls_goodness_of_fit_ref 1.054
_refine_ls_hydrogen_treatment constr
_refine_ls_matrix_type full
_refine_ls_number_parameters 740
_refine_ls_number_reflns 15347
_refine_ls_number_restraints 0
_refine_ls_restrained_S_all 1.054
_refine_ls_R_factor_all 0.0372
_refine_ls_R_factor_gt 0.0318
_refine_ls_shift/su_max 0.001
_refine_ls_shift/su_mean 0.000
_refine_ls_structure_factor_coef Fsqd
_refine_ls_weighting_details 'w=1/[\s^2^(Fo^2^)+(0.0338P)^2^+1.4441P] where P=(Fo^2^+2Fc^2^)/3'
_refine_ls_weighting_scheme calc
_refine_ls_wR_factor_gt 0.0772
_refine_ls_wR_factor_ref 0.0798
_reflns_number_gt 13527
_reflns_number_total 15347
_reflns_threshold_expression 'I > 2\s(I)'
_cod_data_source_file d3sc01094e2.cif
_cod_data_source_block 9691_2-S
_cod_depositor_comments 'Adding full bibliography for 1569232--1569239.cif.'
_cod_database_code 1569239
_shelx_shelxl_version_number 2018/3
_shelx_estimated_absorpt_t_max 0.900
_shelx_estimated_absorpt_t_min 0.800
_olex2_submission_special_instructions 'No special instructions were received'
_oxdiff_exptl_absorpt_empirical_details
;
Empirical correction (ABSPACK) includes:
- Absorption correction using spherical harmonics
- Frame scaling
;
_oxdiff_exptl_absorpt_empirical_full_max 1.367
_oxdiff_exptl_absorpt_empirical_full_min 0.711

loop_
_space_group_symop_operation_xyz
'x, y, z'
'-x, -y, -z'

loop_
_atom_site_label
_atom_site_type_symbol
_atom_site_fract_x
_atom_site_fract_y
_atom_site_fract_z
_atom_site_U_iso_or_equiv
_atom_site_adp_type
_atom_site_occupancy
_atom_site_site_symmetry_order
_atom_site_calc_flag
_atom_site_refinement_flags_posn
_atom_site_refinement_flags_adp
_atom_site_refinement_flags_occupancy
_atom_site_disorder_assembly
_atom_site_disorder_group
Fe1 Fe 0.18331(2) 0.34668(2) 0.19072(2) 0.01193(5) Uani 1 1 d . . . . .
Fe2 Fe 0.19696(2) 0.09693(2) 0.24807(2) 0.01231(5) Uani 1 1 d . . . . .
K1 K 0.10013(2) 0.30280(2) 0.36703(2) 0.01743(7) Uani 1 1 d . . . . .
K2 K 0.33271(2) 0.16545(2) 0.11157(2) 0.02075(7) Uani 1 1 d . . . . .
S1 S 0.13068(3) 0.20048(2) 0.17997(2) 0.01436(7) Uani 1 1 d . . . . .
N1 N 0.30138(8) 0.42986(8) 0.27521(7) 0.0137(2) Uani 1 1 d . . . . .
N2 N 0.28075(8) 0.35014(8) 0.11452(7) 0.0132(2) Uani 1 1 d . . . . .
N3 N 0.11988(8) 0.43684(8) 0.27407(7) 0.0126(2) Uani 1 1 d . . . . .
N4 N 0.32899(9) 0.12653(8) 0.33619(8) 0.0149(2) Uani 1 1 d . . . . .
N5 N 0.15607(8) 0.11623(8) 0.36330(7) 0.0134(2) Uani 1 1 d . . . . .
N6 N 0.28813(8) 0.01886(8) 0.18510(8) 0.0149(2) Uani 1 1 d . . . . .
C1 C 0.38785(10) 0.42735(10) 0.25283(9) 0.0150(3) Uani 1 1 d . . . . .
C2 C 0.47123(11) 0.47382(11) 0.31367(10) 0.0216(3) Uani 1 1 d . . . . .
H2 H 0.533363 0.472729 0.300510 0.026 Uiso 1 1 calc R . . . .
C3 C 0.46151(11) 0.52155(12) 0.39359(10) 0.0245(3) Uani 1 1 d . . . . .
H3 H 0.518298 0.550507 0.436238 0.029 Uiso 1 1 calc R . . . .
C4 C 0.37116(11) 0.52802(11) 0.41274(9) 0.0197(3) Uani 1 1 d . . . . .
H4 H 0.365196 0.562468 0.467169 0.024 Uiso 1 1 calc R . . . .
C5 C 0.28879(10) 0.48251(9) 0.34986(9) 0.0138(3) Uani 1 1 d . . . . .
C6 C 0.18495(10) 0.48631(9) 0.35044(9) 0.0128(3) Uani 1 1 d . . . . .
C7 C 0.13210(10) 0.53685(9) 0.40602(9) 0.0140(3) Uani 1 1 d . . . . .
C8 C 0.03305(10) 0.51547(9) 0.36107(9) 0.0150(3) Uani 1 1 d . . . . .
H8 H -0.023559 0.543252 0.381036 0.018 Uiso 1 1 calc R . . . .
C9 C 0.02823(10) 0.45592(9) 0.28129(9) 0.0134(3) Uani 1 1 d . . . . .
C10 C 0.16672(10) 0.60861(10) 0.49211(9) 0.0157(3) Uani 1 1 d . . . . .
C11 C 0.22507(12) 0.69143(10) 0.48194(10) 0.0227(3) Uani 1 1 d . . . . .
H11a H 0.279815 0.670576 0.457301 0.034 Uiso 1 1 calc GR . . . .
H11b H 0.250182 0.735448 0.537854 0.034 Uiso 1 1 calc GR . . . .
H11c H 0.182283 0.720888 0.444219 0.034 Uiso 1 1 calc GR . . . .
C12 C 0.22572(12) 0.56802(11) 0.56052(10) 0.0211(3) Uani 1 1 d . . . . .
H12a H 0.182333 0.525111 0.574244 0.032 Uiso 1 1 calc GR . . . .
H12b H 0.254906 0.617472 0.611940 0.032 Uiso 1 1 calc GR . . . .
H12c H 0.277517 0.535601 0.538980 0.032 Uiso 1 1 calc GR . . . .
C13 C 0.07863(11) 0.64573(11) 0.52492(10) 0.0221(3) Uani 1 1 d . . . . .
H13a H 0.039751 0.674335 0.484131 0.033 Uiso 1 1 calc GR . . . .
H13b H 0.101743 0.691311 0.580199 0.033 Uiso 1 1 calc GR . . . .
H13c H 0.038238 0.595219 0.531334 0.033 Uiso 1 1 calc GR . . . .
C14 C -0.06272(10) 0.41796(10) 0.21001(9) 0.0155(3) Uani 1 1 d . . . . .
C15 C -0.03948(11) 0.40067(11) 0.12247(10) 0.0230(3) Uani 1 1 d . . . . .
H15a H -0.006088 0.456548 0.118333 0.034 Uiso 1 1 calc GR . . . .
H15b H -0.100329 0.383371 0.077900 0.034 Uiso 1 1 calc GR . . . .
H15c H 0.002859 0.351041 0.115141 0.034 Uiso 1 1 calc GR . . . .
C16 C -0.10623(11) 0.32728(10) 0.21822(10) 0.0219(3) Uani 1 1 d . . . . .
H16a H -0.059088 0.281781 0.212077 0.033 Uiso 1 1 calc GR . . . .
H16b H -0.166426 0.305056 0.173576 0.033 Uiso 1 1 calc GR . . . .
H16c H -0.120914 0.337182 0.274255 0.033 Uiso 1 1 calc GR . . . .
C17 C -0.13863(11) 0.48745(11) 0.21537(11) 0.0223(3) Uani 1 1 d . . . . .
H17a H -0.158782 0.495348 0.268992 0.033 Uiso 1 1 calc GR . . . .
H17b H -0.195642 0.465059 0.167344 0.033 Uiso 1 1 calc GR . . . .
H17c H -0.109959 0.546370 0.213216 0.033 Uiso 1 1 calc GR . . . .
C18 C 0.37715(10) 0.37859(10) 0.16275(9) 0.0142(3) Uani 1 1 d . . . . .
C19 C 0.44177(10) 0.36190(10) 0.10838(9) 0.0157(3) Uani 1 1 d . . . . .
C20 C 0.38174(11) 0.32307(10) 0.02576(9) 0.0171(3) Uani 1 1 d . . . . .
H20 H 0.403908 0.312709 -0.028408 0.021 Uiso 1 1 calc R . . . .
C21 C 0.28488(10) 0.31814(10) 0.03126(9) 0.0150(3) Uani 1 1 d . . . . .
C22 C 0.55165(10) 0.38679(10) 0.12712(10) 0.0184(3) Uani 1 1 d . . . . .
C23 C 0.58991(12) 0.34607(14) 0.04766(11) 0.0316(4) Uani 1 1 d . . . . .
H23a H 0.573555 0.279503 0.029162 0.047 Uiso 1 1 calc GR . . . .
H23b H 0.660971 0.360163 0.061353 0.047 Uiso 1 1 calc GR . . . .
H23c H 0.559588 0.372591 0.001815 0.047 Uiso 1 1 calc GR . . . .
C24 C 0.60774(11) 0.34718(11) 0.19782(11) 0.0242(3) Uani 1 1 d . . . . .
H24a H 0.572376 0.354044 0.242938 0.036 Uiso 1 1 calc GR . . . .
H24b H 0.673141 0.380203 0.221623 0.036 Uiso 1 1 calc GR . . . .
H24c H 0.613365 0.282101 0.173842 0.036 Uiso 1 1 calc GR . . . .
C25 C 0.57217(11) 0.49179(11) 0.14882(11) 0.0241(3) Uani 1 1 d . . . . .
H25a H 0.543082 0.512612 0.098883 0.036 Uiso 1 1 calc GR . . . .
H25b H 0.642872 0.508906 0.165118 0.036 Uiso 1 1 calc GR . . . .
H25c H 0.543594 0.520563 0.196239 0.036 Uiso 1 1 calc GR . . . .
C26 C 0.19520(11) 0.28371(10) -0.04228(9) 0.0186(3) Uani 1 1 d . . . . .
C27 C 0.15713(14) 0.18604(13) -0.04759(11) 0.0330(4) Uani 1 1 d . . . . .
H27a H 0.139955 0.185079 0.005835 0.050 Uiso 1 1 calc GR . . . .
H27b H 0.207931 0.145094 -0.057068 0.050 Uiso 1 1 calc GR . . . .
H27c H 0.099143 0.165454 -0.094945 0.050 Uiso 1 1 calc GR . . . .
C28 C 0.22189(13) 0.28157(13) -0.12670(10) 0.0295(4) Uani 1 1 d . . . . .
H28a H 0.248519 0.342925 -0.124561 0.044 Uiso 1 1 calc GR . . . .
H28b H 0.163326 0.261896 -0.173569 0.044 Uiso 1 1 calc GR . . . .
H28c H 0.270898 0.238514 -0.135913 0.044 Uiso 1 1 calc GR . . . .
C29 C 0.11466(13) 0.34716(15) -0.03245(12) 0.0410(5) Uani 1 1 d . . . . .
H29a H 0.096091 0.349254 0.021042 0.061 Uiso 1 1 calc GR . . . .
H29b H 0.057675 0.324016 -0.080371 0.061 Uiso 1 1 calc GR . . . .
H29c H 0.138553 0.408893 -0.031701 0.061 Uiso 1 1 calc GR . . . .
C30 C 0.32856(11) 0.16832(10) 0.41785(9) 0.0164(3) Uani 1 1 d . . . . .
C31 C 0.41827(11) 0.19862(12) 0.47704(10) 0.0259(4) Uani 1 1 d . . . . .
H31 H 0.420725 0.229810 0.534609 0.031 Uiso 1 1 calc R . . . .
C32 C 0.50346(12) 0.18213(13) 0.44985(11) 0.0301(4) Uani 1 1 d . . . . .
H32 H 0.564671 0.204435 0.489013 0.036 Uiso 1 1 calc R . . . .
C33 C 0.50147(11) 0.13402(12) 0.36711(10) 0.0254(3) Uani 1 1 d . . . . .
H33 H 0.560408 0.122025 0.349654 0.031 Uiso 1 1 calc R . . . .
C34 C 0.41067(10) 0.10335(10) 0.30960(9) 0.0169(3) Uani 1 1 d . . . . .
C35 C 0.38832(10) 0.04361(10) 0.22202(9) 0.0160(3) Uani 1 1 d . . . . .
C36 C 0.44244(11) -0.00025(10) 0.16417(10) 0.0177(3) Uani 1 1 d . . . . .
C37 C 0.37219(11) -0.05106(10) 0.09142(10) 0.0195(3) Uani 1 1 d . . . . .
H37 H 0.386606 -0.093778 0.040134 0.023 Uiso 1 1 calc R . . . .
C38 C 0.27946(11) -0.03929(10) 0.10634(9) 0.0163(3) Uani 1 1 d . . . . .
C39 C 0.55281(11) -0.00082(11) 0.17340(11) 0.0225(3) Uani 1 1 d . . . . .
C40 C 0.59758(12) -0.04418(13) 0.24506(12) 0.0320(4) Uani 1 1 d . . . . .
H40a H 0.582901 -0.010163 0.298434 0.048 Uiso 1 1 calc GR . . . .
H40b H 0.668529 -0.041882 0.252135 0.048 Uiso 1 1 calc GR . . . .
H40c H 0.569810 -0.108085 0.230199 0.048 Uiso 1 1 calc GR . . . .
C41 C 0.60133(12) 0.09582(12) 0.18792(12) 0.0280(4) Uani 1 1 d . . . . .
H41a H 0.579387 0.116462 0.136566 0.042 Uiso 1 1 calc GR . . . .
H41b H 0.672452 0.095061 0.200392 0.042 Uiso 1 1 calc GR . . . .
H41c H 0.583210 0.137746 0.236077 0.042 Uiso 1 1 calc GR . . . .
C42 C 0.57509(13) -0.06079(13) 0.09167(12) 0.0312(4) Uani 1 1 d . . . . .
H42a H 0.547080 -0.123971 0.081107 0.047 Uiso 1 1 calc GR . . . .
H42b H 0.645959 -0.059363 0.098525 0.047 Uiso 1 1 calc GR . . . .
H42c H 0.546395 -0.037205 0.043369 0.047 Uiso 1 1 calc GR . . . .
C43 C 0.18306(11) -0.08855(10) 0.04943(10) 0.0190(3) Uani 1 1 d . . . . .
C44 C 0.09594(14) -0.05520(16) 0.08313(15) 0.0574(7) Uani 1 1 d . . . . .
H44a H 0.101516 -0.065282 0.139475 0.086 Uiso 1 1 calc GR . . . .
H44b H 0.035760 -0.089064 0.044048 0.086 Uiso 1 1 calc GR . . . .
H44c H 0.094209 0.010324 0.087680 0.086 Uiso 1 1 calc GR . . . .
C45 C 0.18335(17) -0.19042(13) 0.04439(17) 0.0545(6) Uani 1 1 d . . . . .
H45a H 0.236002 -0.215124 0.018565 0.082 Uiso 1 1 calc GR . . . .
H45b H 0.120491 -0.223016 0.009512 0.082 Uiso 1 1 calc GR . . . .
H45c H 0.193746 -0.198459 0.101873 0.082 Uiso 1 1 calc GR . . . .
C46 C 0.16953(16) -0.07705(19) -0.03974(13) 0.0564(7) Uani 1 1 d . . . . .
H46a H 0.165381 -0.012262 -0.037617 0.085 Uiso 1 1 calc GR . . . .
H46b H 0.109243 -0.113108 -0.076477 0.085 Uiso 1 1 calc GR . . . .
H46c H 0.225239 -0.098365 -0.062709 0.085 Uiso 1 1 calc GR . . . .
C47 C 0.22953(10) 0.16815(9) 0.43250(9) 0.0137(3) Uani 1 1 d . . . . .
C48 C 0.19056(10) 0.19825(9) 0.50459(9) 0.0142(3) Uani 1 1 d . . . . .
C49 C 0.09146(10) 0.16171(9) 0.47712(9) 0.0151(3) Uani 1 1 d . . . . .
H49 H 0.045984 0.161690 0.515228 0.018 Uiso 1 1 calc R . . . .
C50 C 0.07310(10) 0.11157(9) 0.39201(9) 0.0138(3) Uani 1 1 d . . . . .
C51 C 0.23826(11) 0.25396(10) 0.59550(9) 0.0177(3) Uani 1 1 d . . . . .
C52 C 0.16011(12) 0.27981(12) 0.64599(10) 0.0267(4) Uani 1 1 d . . . . .
H52a H 0.112863 0.313792 0.616876 0.040 Uiso 1 1 calc GR . . . .
H52b H 0.191298 0.318107 0.703420 0.040 Uiso 1 1 calc GR . . . .
H52c H 0.126320 0.224007 0.649882 0.040 Uiso 1 1 calc GR . . . .
C53 C 0.30562(12) 0.19665(11) 0.64244(10) 0.0230(3) Uani 1 1 d . . . . .
H53a H 0.266827 0.143747 0.646527 0.034 Uiso 1 1 calc GR . . . .
H53b H 0.338015 0.234325 0.699813 0.034 Uiso 1 1 calc GR . . . .
H53c H 0.354947 0.175341 0.610907 0.034 Uiso 1 1 calc GR . . . .
C54 C 0.29240(14) 0.34428(11) 0.59670(11) 0.0306(4) Uani 1 1 d . . . . .
H54a H 0.337325 0.331391 0.559049 0.046 Uiso 1 1 calc GR . . . .
H54b H 0.329429 0.374919 0.654905 0.046 Uiso 1 1 calc GR . . . .
H54c H 0.244956 0.384120 0.576899 0.046 Uiso 1 1 calc GR . . . .
C55 C -0.02064(10) 0.05384(10) 0.33789(9) 0.0162(3) Uani 1 1 d . . . . .
C56 C -0.09557(11) 0.05405(12) 0.39194(11) 0.0248(3) Uani 1 1 d . . . . .
H56a H -0.068270 0.029764 0.440117 0.037 Uiso 1 1 calc GR . . . .
H56b H -0.155254 0.015657 0.356862 0.037 Uiso 1 1 calc GR . . . .
H56c H -0.111006 0.116846 0.413317 0.037 Uiso 1 1 calc GR . . . .
C57 C 0.00181(12) -0.04489(11) 0.30558(12) 0.0284(4) Uani 1 1 d . . . . .
H57a H 0.049172 -0.046612 0.270452 0.043 Uiso 1 1 calc GR . . . .
H57b H -0.058475 -0.082870 0.271369 0.043 Uiso 1 1 calc GR . . . .
H57c H 0.029142 -0.068474 0.354209 0.043 Uiso 1 1 calc GR . . . .
C58 C -0.06592(12) 0.09018(13) 0.26222(11) 0.0288(4) Uani 1 1 d . . . . .
H58a H -0.086679 0.150936 0.283172 0.043 Uiso 1 1 calc GR . . . .
H58b H -0.122599 0.048284 0.225860 0.043 Uiso 1 1 calc GR . . . .
H58c H -0.017463 0.094586 0.229196 0.043 Uiso 1 1 calc GR . . . .
O1 O 0.82244(8) 0.34469(7) 0.83190(7) 0.0230(2) Uani 1 1 d . . . . .
C59 C 0.87837(15) 0.34499(12) 0.77150(12) 0.0337(4) Uani 1 1 d . . . . .
H59a H 0.937759 0.388660 0.798150 0.040 Uiso 1 1 calc R . . . .
H59b H 0.839725 0.364688 0.723254 0.040 Uiso 1 1 calc R . . . .
C60 C 0.90664(13) 0.25047(11) 0.73976(12) 0.0296(4) Uani 1 1 d . . . . .
H60a H 0.943031 0.230552 0.787992 0.044 Uiso 1 1 calc GR . . . .
H60b H 0.947703 0.250976 0.699671 0.044 Uiso 1 1 calc GR . . . .
H60c H 0.847651 0.208121 0.710874 0.044 Uiso 1 1 calc GR . . . .
C61 C 0.78680(15) 0.43014(12) 0.85994(12) 0.0333(4) Uani 1 1 d . . . . .
H61a H 0.747250 0.447156 0.810461 0.040 Uiso 1 1 calc R . . . .
H61b H 0.842286 0.478029 0.888119 0.040 Uiso 1 1 calc R . . . .
C62 C 0.72557(13) 0.42440(12) 0.92110(11) 0.0297(4) Uani 1 1 d . . . . .
H62a H 0.766001 0.411448 0.971668 0.045 Uiso 1 1 calc GR . . . .
H62b H 0.672299 0.375214 0.893755 0.045 Uiso 1 1 calc GR . . . .
H62c H 0.698242 0.482762 0.937971 0.045 Uiso 1 1 calc GR . . . .
O2 O 0.66285(8) 0.15612(8) 0.61914(7) 0.0284(3) Uani 1 1 d . . . . .
C63 C 0.60547(16) 0.16762(18) 0.68014(14) 0.0517(6) Uani 1 1 d . . . . .
H63a H 0.640465 0.149769 0.730846 0.062 Uiso 1 1 calc R . . . .
H63b H 0.542811 0.128236 0.655521 0.062 Uiso 1 1 calc R . . . .
C64 C 0.58662(15) 0.26634(18) 0.70519(15) 0.0591(7) Uani 1 1 d . . . . .
H64a H 0.550368 0.282990 0.654971 0.089 Uiso 1 1 calc GR . . . .
H64b H 0.648992 0.304909 0.728690 0.089 Uiso 1 1 calc GR . . . .
H64c H 0.548207 0.275596 0.748275 0.089 Uiso 1 1 calc GR . . . .
C65 C 0.68622(14) 0.06478(12) 0.59404(13) 0.0338(4) Uani 1 1 d . . . . .
H65a H 0.625538 0.022375 0.570784 0.041 Uiso 1 1 calc R . . . .
H65b H 0.725131 0.048041 0.643953 0.041 Uiso 1 1 calc R . . . .
C66 C 0.74369(14) 0.05682(12) 0.52743(12) 0.0332(4) Uani 1 1 d . . . . .
H66a H 0.703272 0.069581 0.476761 0.050 Uiso 1 1 calc GR . . . .
H66b H 0.763270 -0.005335 0.512141 0.050 Uiso 1 1 calc GR . . . .
H66c H 0.802062 0.101025 0.549918 0.050 Uiso 1 1 calc GR . . . .

loop_
_atom_site_aniso_label
_atom_site_aniso_U_11
_atom_site_aniso_U_22
_atom_site_aniso_U_33
_atom_site_aniso_U_23
_atom_site_aniso_U_13
_atom_site_aniso_U_12
Fe1 0.01026(10) 0.01353(10) 0.01159(10) 0.00231(8) 0.00307(7) 0.00123(7)
Fe2 0.01180(10) 0.01401(10) 0.01082(10) 0.00257(8) 0.00282(8) 0.00254(8)
K1 0.02232(16) 0.01621(15) 0.01606(15) 0.00584(12) 0.00725(13) 0.00443(12)
K2 0.02064(16) 0.02108(16) 0.02636(18) 0.01204(14) 0.01017(14) 0.00735(13)
S1 0.01488(16) 0.01441(16) 0.01471(17) 0.00465(13) 0.00448(13) 0.00249(13)
N1 0.0110(5) 0.0165(6) 0.0136(6) 0.0053(5) 0.0021(4) 0.0017(5)
N2 0.0116(6) 0.0156(6) 0.0122(6) 0.0043(5) 0.0019(4) 0.0009(4)
N3 0.0111(5) 0.0125(5) 0.0136(6) 0.0028(5) 0.0025(4) 0.0009(4)
N4 0.0143(6) 0.0169(6) 0.0136(6) 0.0051(5) 0.0025(5) 0.0010(5)
N5 0.0139(6) 0.0143(6) 0.0118(6) 0.0035(5) 0.0029(5) 0.0009(5)
N6 0.0144(6) 0.0155(6) 0.0151(6) 0.0042(5) 0.0037(5) 0.0033(5)
C1 0.0124(6) 0.0183(7) 0.0161(7) 0.0069(6) 0.0046(5) 0.0027(5)
C2 0.0103(7) 0.0346(9) 0.0180(8) 0.0046(7) 0.0030(6) 0.0005(6)
C3 0.0142(7) 0.0359(9) 0.0172(8) 0.0016(7) -0.0010(6) -0.0038(6)
C4 0.0164(7) 0.0274(8) 0.0123(7) 0.0014(6) 0.0024(6) 0.0013(6)
C5 0.0142(7) 0.0147(6) 0.0128(7) 0.0046(5) 0.0030(5) 0.0016(5)
C6 0.0131(6) 0.0130(6) 0.0115(6) 0.0030(5) 0.0019(5) 0.0002(5)
C7 0.0153(7) 0.0130(6) 0.0144(7) 0.0045(5) 0.0042(5) 0.0019(5)
C8 0.0140(7) 0.0146(7) 0.0164(7) 0.0028(6) 0.0051(5) 0.0029(5)
C9 0.0119(6) 0.0127(6) 0.0160(7) 0.0044(5) 0.0034(5) 0.0017(5)
C10 0.0171(7) 0.0154(7) 0.0132(7) 0.0018(5) 0.0031(5) 0.0026(6)
C11 0.0274(8) 0.0164(7) 0.0208(8) 0.0023(6) 0.0024(6) -0.0027(6)
C12 0.0242(8) 0.0236(8) 0.0161(7) 0.0061(6) 0.0047(6) 0.0061(6)
C13 0.0232(8) 0.0219(8) 0.0177(8) -0.0012(6) 0.0048(6) 0.0058(6)
C14 0.0114(6) 0.0162(7) 0.0167(7) 0.0019(6) 0.0017(5) 0.0020(5)
C15 0.0177(7) 0.0311(9) 0.0176(8) 0.0041(7) 0.0022(6) 0.0021(6)
C16 0.0166(7) 0.0193(7) 0.0261(8) 0.0035(6) 0.0013(6) -0.0016(6)
C17 0.0130(7) 0.0215(8) 0.0279(8) 0.0030(7) -0.0003(6) 0.0053(6)
C18 0.0117(6) 0.0167(7) 0.0149(7) 0.0057(6) 0.0029(5) 0.0014(5)
C19 0.0142(7) 0.0180(7) 0.0168(7) 0.0058(6) 0.0062(6) 0.0030(5)
C20 0.0177(7) 0.0201(7) 0.0151(7) 0.0049(6) 0.0069(6) 0.0029(6)
C21 0.0168(7) 0.0158(7) 0.0126(7) 0.0039(5) 0.0036(5) 0.0024(5)
C22 0.0124(7) 0.0237(8) 0.0196(7) 0.0047(6) 0.0066(6) 0.0011(6)
C23 0.0164(8) 0.0500(11) 0.0264(9) 0.0016(8) 0.0116(7) 0.0018(7)
C24 0.0162(7) 0.0279(8) 0.0300(9) 0.0101(7) 0.0058(6) 0.0042(6)
C25 0.0163(7) 0.0274(8) 0.0306(9) 0.0125(7) 0.0053(6) -0.0014(6)
C26 0.0174(7) 0.0242(8) 0.0118(7) 0.0019(6) 0.0024(6) 0.0017(6)
C27 0.0371(10) 0.0363(10) 0.0194(8) 0.0060(7) -0.0007(7) -0.0159(8)
C28 0.0305(9) 0.0418(10) 0.0152(8) 0.0089(7) 0.0031(7) -0.0041(8)
C29 0.0278(9) 0.0590(13) 0.0219(9) -0.0057(9) -0.0063(7) 0.0192(9)
C30 0.0175(7) 0.0177(7) 0.0140(7) 0.0055(6) 0.0030(6) -0.0006(6)
C31 0.0194(8) 0.0376(9) 0.0147(7) 0.0006(7) 0.0013(6) -0.0064(7)
C32 0.0154(8) 0.0492(11) 0.0204(8) 0.0067(8) -0.0013(6) -0.0063(7)
C33 0.0150(7) 0.0404(10) 0.0215(8) 0.0093(7) 0.0049(6) 0.0011(7)
C34 0.0149(7) 0.0220(7) 0.0158(7) 0.0083(6) 0.0041(6) 0.0030(6)
C35 0.0135(7) 0.0196(7) 0.0168(7) 0.0082(6) 0.0035(6) 0.0041(6)
C36 0.0176(7) 0.0200(7) 0.0209(8) 0.0112(6) 0.0082(6) 0.0075(6)
C37 0.0232(8) 0.0178(7) 0.0207(8) 0.0052(6) 0.0109(6) 0.0068(6)
C38 0.0192(7) 0.0141(7) 0.0165(7) 0.0035(6) 0.0066(6) 0.0040(6)
C39 0.0171(7) 0.0292(8) 0.0284(9) 0.0150(7) 0.0106(6) 0.0100(6)
C40 0.0210(8) 0.0439(11) 0.0408(11) 0.0257(9) 0.0091(8) 0.0143(8)
C41 0.0206(8) 0.0347(9) 0.0351(10) 0.0158(8) 0.0118(7) 0.0052(7)
C42 0.0240(9) 0.0370(10) 0.0396(10) 0.0125(8) 0.0177(8) 0.0154(7)
C43 0.0205(7) 0.0165(7) 0.0179(7) 0.0006(6) 0.0051(6) 0.0015(6)
C44 0.0214(9) 0.0612(14) 0.0597(15) -0.0337(12) 0.0097(9) -0.0101(9)
C45 0.0479(13) 0.0231(10) 0.0777(17) 0.0114(10) -0.0113(12) -0.0047(9)
C46 0.0429(12) 0.0877(18) 0.0350(12) 0.0303(12) -0.0086(10) -0.0255(12)
C47 0.0149(7) 0.0144(6) 0.0109(6) 0.0035(5) 0.0012(5) 0.0005(5)
C48 0.0180(7) 0.0125(6) 0.0125(7) 0.0046(5) 0.0028(5) 0.0033(5)
C49 0.0185(7) 0.0151(7) 0.0141(7) 0.0059(5) 0.0062(6) 0.0041(6)
C50 0.0139(7) 0.0137(6) 0.0155(7) 0.0059(5) 0.0043(5) 0.0025(5)
C51 0.0233(8) 0.0160(7) 0.0121(7) 0.0027(6) 0.0018(6) 0.0032(6)
C52 0.0305(9) 0.0317(9) 0.0134(7) -0.0016(7) 0.0036(6) 0.0105(7)
C53 0.0255(8) 0.0254(8) 0.0167(7) 0.0068(6) 0.0008(6) 0.0050(7)
C54 0.0468(11) 0.0178(8) 0.0203(8) 0.0012(6) 0.0002(8) -0.0061(7)
C55 0.0142(7) 0.0176(7) 0.0168(7) 0.0039(6) 0.0046(6) -0.0004(6)
C56 0.0198(8) 0.0298(9) 0.0248(8) 0.0050(7) 0.0087(6) -0.0026(7)
C57 0.0230(8) 0.0198(8) 0.0361(10) -0.0016(7) 0.0060(7) -0.0032(6)
C58 0.0194(8) 0.0412(10) 0.0261(9) 0.0167(8) -0.0014(7) -0.0047(7)
O1 0.0287(6) 0.0193(5) 0.0234(6) 0.0082(5) 0.0080(5) 0.0043(5)
C59 0.0456(11) 0.0264(9) 0.0395(11) 0.0134(8) 0.0252(9) 0.0107(8)
C60 0.0292(9) 0.0253(8) 0.0308(9) 0.0027(7) 0.0051(7) 0.0062(7)
C61 0.0483(11) 0.0206(8) 0.0386(10) 0.0081(8) 0.0255(9) 0.0064(8)
C62 0.0345(10) 0.0310(9) 0.0273(9) 0.0095(7) 0.0132(8) 0.0045(8)
O2 0.0271(6) 0.0316(6) 0.0268(6) 0.0089(5) 0.0061(5) 0.0045(5)
C63 0.0415(12) 0.0849(18) 0.0420(12) 0.0276(12) 0.0220(10) 0.0259(12)
C64 0.0275(10) 0.0821(18) 0.0420(13) -0.0218(12) 0.0001(9) 0.0099(11)
C65 0.0342(10) 0.0276(9) 0.0442(11) 0.0172(8) 0.0103(8) 0.0036(8)
C66 0.0413(11) 0.0241(9) 0.0349(10) 0.0083(8) 0.0096(8) 0.0061(8)

loop_
_atom_type_symbol
_atom_type_description
_atom_type_scat_dispersion_real
_atom_type_scat_dispersion_imag
_atom_type_scat_source
C C 0.0033 0.0016 'International Tables Vol C Tables 4.2.6.8 and 6.1.1.4'
H H 0.0000 0.0000 'International Tables Vol C Tables 4.2.6.8 and 6.1.1.4'
Fe Fe 0.3463 0.8444 'International Tables Vol C Tables 4.2.6.8 and 6.1.1.4'
K K 0.2009 0.2494 'International Tables Vol C Tables 4.2.6.8 and 6.1.1.4'
N N 0.0061 0.0033 'International Tables Vol C Tables 4.2.6.8 and 6.1.1.4'
O O 0.0106 0.0060 'International Tables Vol C Tables 4.2.6.8 and 6.1.1.4'
S S 0.1246 0.1234 'International Tables Vol C Tables 4.2.6.8 and 6.1.1.4'

loop_
_geom_angle_atom_site_label_1
_geom_angle_atom_site_label_2
_geom_angle_atom_site_label_3
_geom_angle
_geom_angle_site_symmetry_1
_geom_angle_site_symmetry_3
_geom_angle_publ_flag
S1 Fe1 K1 62.314(11) . . ?
N1 Fe1 K1 89.73(3) . . ?
N1 Fe1 S1 129.28(3) . . ?
N1 Fe1 N2 77.60(5) . . ?
N1 Fe1 N3 76.73(5) . . ?
N2 Fe1 K1 156.16(3) . . ?
N2 Fe1 S1 110.77(3) . . ?
N3 Fe1 K1 53.52(3) . . ?
N3 Fe1 S1 110.10(3) . . ?
N3 Fe1 N2 139.13(5) . . ?
S1 Fe2 K1 59.665(11) . . ?
N4 Fe2 K1 91.50(3) . . ?
N4 Fe2 S1 122.23(4) . . ?
N4 Fe2 N5 77.26(5) . . ?
N4 Fe2 N6 76.89(5) . . ?
N5 Fe2 K1 52.26(3) . . ?
N5 Fe2 S1 109.49(3) . . ?
N6 Fe2 K1 159.63(3) . . ?
N6 Fe2 S1 112.56(3) . . ?
N6 Fe2 N5 137.70(5) . . ?
S1 K1 C7 111.17(3) . . ?
S1 K1 C8 107.37(3) . . ?
S1 K1 C13 141.56(3) . 2_566 ?
N3 K1 S1 70.37(2) . . ?
N3 K1 N5 137.26(3) . . ?
N3 K1 C6 26.86(3) . . ?
N3 K1 C7 41.51(3) . . ?
N3 K1 C8 40.64(3) . . ?
N3 K1 C9 25.78(3) . . ?
N3 K1 C13 109.71(4) . 2_566 ?
N3 K1 C47 135.57(4) . . ?
N3 K1 C48 150.81(4) . . ?
N3 K1 C49 176.33(4) . . ?
N3 K1 C50 156.54(4) . . ?
N5 K1 S1 70.02(2) . . ?
N5 K1 C6 139.69(4) . . ?
N5 K1 C7 157.37(3) . . ?
N5 K1 C8 177.29(3) . . ?
N5 K1 C9 153.28(4) . . ?
N5 K1 C13 111.11(4) . 2_566 ?
N5 K1 C47 27.00(3) . . ?
N5 K1 C48 43.78(3) . . ?
N5 K1 C49 42.88(3) . . ?
N5 K1 C50 26.17(3) . . ?
C6 K1 S1 89.61(3) . . ?
C6 K1 C7 24.25(3) . . ?
C6 K1 C8 39.87(3) . . ?
C6 K1 C9 41.98(4) . . ?
C6 K1 C13 106.37(4) . 2_566 ?
C6 K1 C48 126.69(4) . . ?
C6 K1 C49 149.67(4) . . ?
C8 K1 C7 23.79(3) . . ?
C9 K1 S1 83.95(3) . . ?
C9 K1 C7 40.32(3) . . ?
C9 K1 C8 24.02(3) . . ?
C9 K1 C13 85.40(4) . 2_566 ?
C9 K1 C48 162.57(4) . . ?
C9 K1 C49 156.32(4) . . ?
C13 K1 C7 82.39(4) 2_566 . ?
C13 K1 C8 70.41(4) 2_566 . ?
C47 K1 S1 86.30(3) . . ?
C47 K1 C6 122.28(4) . . ?
C47 K1 C7 131.81(4) . . ?
C47 K1 C8 155.00(4) . . ?
C47 K1 C9 161.34(4) . . ?
C47 K1 C13 111.83(4) . 2_566 ?
C47 K1 C48 26.06(4) . . ?
C47 K1 C49 42.18(4) . . ?
C47 K1 C50 42.80(4) . . ?
C48 K1 S1 111.35(3) . . ?
C48 K1 C7 122.96(4) . . ?
C48 K1 C8 138.91(4) . . ?
C48 K1 C13 87.09(4) . 2_566 ?
C49 K1 S1 111.04(3) . . ?
C49 K1 C7 136.34(4) . . ?
C49 K1 C8 139.37(4) . . ?
C49 K1 C13 71.44(4) . 2_566 ?
C49 K1 C48 25.65(4) . . ?
C50 K1 S1 86.58(3) . . ?
C50 K1 C6 164.79(4) . . ?
C50 K1 C7 161.95(4) . . ?
C50 K1 C8 154.69(4) . . ?
C50 K1 C9 151.48(4) . . ?
C50 K1 C13 85.48(4) . 2_566 ?
C50 K1 C48 42.73(4) . . ?
C50 K1 C49 25.70(4) . . ?
S1 K2 C19 110.52(3) . . ?
N2 K2 S1 69.71(2) . . ?
N2 K2 C18 26.61(3) . . ?
N2 K2 C19 42.65(3) . . ?
N2 K2 C20 42.75(3) . . ?
N2 K2 C21 26.71(3) . . ?
N2 K2 C35 142.60(4) . . ?
N2 K2 C36 160.93(4) . . ?
N2 K2 C37 174.15(4) . . ?
N2 K2 C38 151.78(4) . . ?
N6 K2 S1 70.62(2) . . ?
N6 K2 N2 138.45(3) . . ?
N6 K2 C18 140.10(4) . . ?
N6 K2 C19 156.29(4) . . ?
N6 K2 C20 178.46(4) . . ?
N6 K2 C21 154.77(4) . . ?
N6 K2 C35 27.72(4) . . ?
N6 K2 C36 43.69(3) . . ?
N6 K2 C37 41.85(3) . . ?
N6 K2 C38 25.60(3) . . ?
C18 K2 S1 86.83(3) . . ?
C18 K2 C19 25.04(3) . . ?
C18 K2 C20 41.43(4) . . ?
C18 K2 C36 135.30(4) . . ?
C18 K2 C37 158.85(4) . . ?
C18 K2 C38 165.63(4) . . ?
C20 K2 S1 110.21(3) . . ?
C20 K2 C19 24.91(4) . . ?
C20 K2 C37 136.82(4) . . ?
C21 K2 S1 85.86(3) . . ?
C21 K2 C18 42.67(4) . . ?
C21 K2 C19 41.88(4) . . ?
C21 K2 C20 25.56(4) . . ?
C21 K2 C36 160.42(4) . . ?
C21 K2 C37 149.41(4) . . ?
C21 K2 C38 146.59(4) . . ?
C35 K2 S1 90.40(3) . . ?
C35 K2 C18 126.68(4) . . ?
C35 K2 C19 131.26(4) . . ?
C35 K2 C20 152.61(4) . . ?
C35 K2 C21 168.84(4) . . ?
C35 K2 C36 26.06(4) . . ?
C35 K2 C37 41.61(4) . . ?
C35 K2 C38 42.78(4) . . ?
C36 K2 S1 113.66(3) . . ?
C36 K2 C19 125.42(4) . . ?
C36 K2 C20 135.70(4) . . ?
C36 K2 C37 24.91(4) . . ?
C37 K2 S1 108.35(3) . . ?
C37 K2 C19 140.57(4) . . ?
C38 K2 S1 83.82(3) . . ?
C38 K2 C19 165.42(4) . . ?
C38 K2 C20 152.87(4) . . ?
C38 K2 C36 41.96(4) . . ?
C38 K2 C37 24.86(4) . . ?
Fe1 S1 Fe2 131.608(17) . . ?
Fe1 S1 K1 79.582(12) . . ?
Fe1 S1 K2 80.383(12) . . ?
Fe2 S1 K1 82.987(12) . . ?
Fe2 S1 K2 77.743(12) . . ?
K1 S1 K2 130.743(14) . . ?
C1 N1 Fe1 117.58(9) . . ?
C5 N1 Fe1 118.63(9) . . ?
C5 N1 C1 123.78(12) . . ?
Fe1 N2 K2 93.56(4) . . ?
C18 N2 Fe1 112.27(9) . . ?
C18 N2 K2 85.06(8) . . ?
C21 N2 Fe1 139.33(10) . . ?
C21 N2 K2 79.73(8) . . ?
C21 N2 C18 107.07(11) . . ?
Fe1 N3 K1 91.45(4) . . ?
C6 N3 Fe1 114.71(9) . . ?
C6 N3 K1 84.18(7) . . ?
C9 N3 Fe1 137.56(9) . . ?
C9 N3 K1 86.24(8) . . ?
C9 N3 C6 107.20(11) . . ?
C30 N4 Fe2 117.46(10) . . ?
C30 N4 C34 123.92(12) . . ?
C34 N4 Fe2 118.62(10) . . ?
Fe2 N5 K1 93.86(4) . . ?
C47 N5 Fe2 112.01(9) . . ?
C47 N5 K1 79.88(7) . . ?
C50 N5 Fe2 139.07(10) . . ?
C50 N5 K1 81.00(7) . . ?
C50 N5 C47 107.00(11) . . ?
Fe2 N6 K2 91.04(4) . . ?
C35 N6 Fe2 114.78(9) . . ?
C35 N6 K2 77.32(8) . . ?
C38 N6 Fe2 136.13(10) . . ?
C38 N6 K2 86.60(8) . . ?
C38 N6 C35 107.37(12) . . ?
N1 C1 C2 118.31(13) . . ?
N1 C1 C18 112.23(12) . . ?
C2 C1 C18 129.33(13) . . ?
C3 C2 C1 118.72(14) . . ?
C4 C3 C2 121.61(14) . . ?
C3 C4 C5 118.27(14) . . ?
N1 C5 C4 118.76(13) . . ?
N1 C5 C6 112.17(12) . . ?
C4 C5 C6 129.00(13) . . ?
N3 C6 K1 68.96(7) . . ?
N3 C6 C5 114.51(12) . . ?
N3 C6 C7 109.56(12) . . ?
C5 C6 K1 109.72(8) . . ?
C7 C6 K1 91.69(8) . . ?
C7 C6 C5 135.42(13) . . ?
C6 C7 K1 64.05(7) . . ?
C6 C7 C8 104.99(12) . . ?
C6 C7 C10 131.12(12) . . ?
C8 C7 K1 77.44(8) . . ?
C8 C7 C10 123.57(12) . . ?
C10 C7 K1 127.94(9) . . ?
C7 C8 K1 78.77(8) . . ?
C9 C8 K1 65.90(8) . . ?
C9 C8 C7 108.70(12) . . ?
N3 C9 K1 67.99(7) . . ?
N3 C9 C8 109.53(12) . . ?
N3 C9 C14 123.23(12) . . ?
C8 C9 K1 90.08(8) . . ?
C8 C9 C14 127.22(12) . . ?
C14 C9 K1 109.56(8) . . ?
C7 C10 C11 109.98(12) . . ?
C7 C10 C12 111.91(12) . . ?
C7 C10 C13 110.26(12) . . ?
C12 C10 C11 111.78(12) . . ?
C13 C10 C11 106.28(12) . . ?
C13 C10 C12 106.41(12) . . ?
C10 C13 K1 165.80(10) . 2_566 ?
C9 C14 C15 111.24(12) . . ?
C9 C14 C16 110.30(12) . . ?
C9 C14 C17 109.22(11) . . ?
C15 C14 C16 108.55(12) . . ?
C15 C14 C17 108.25(12) . . ?
C17 C14 C16 109.24(12) . . ?
C14 C16 K1 93.83(8) . . ?
N2 C18 K2 68.33(7) . . ?
N2 C18 C1 115.74(12) . . ?
N2 C18 C19 109.44(12) . . ?
C1 C18 K2 117.05(9) . . ?
C19 C18 K2 85.18(8) . . ?
C19 C18 C1 134.32(13) . . ?
C18 C19 K2 69.78(8) . . ?
C18 C19 C20 105.33(12) . . ?
C18 C19 C22 130.38(13) . . ?
C20 C19 K2 73.40(8) . . ?
C20 C19 C22 124.02(13) . . ?
C22 C19 K2 125.93(9) . . ?
C19 C20 K2 81.69(8) . . ?
C21 C20 K2 68.20(8) . . ?
C21 C20 C19 108.59(13) . . ?
N2 C21 K2 73.56(7) . . ?
N2 C21 C20 109.54(12) . . ?
N2 C21 C26 123.72(12) . . ?
C20 C21 K2 86.24(9) . . ?
C20 C21 C26 126.74(13) . . ?
C26 C21 K2 107.73(9) . . ?
C19 C22 C23 110.35(12) . . ?
C19 C22 C24 111.67(12) . . ?
C19 C22 C25 108.77(12) . . ?
C23 C22 C24 106.35(13) . . ?
C23 C22 C25 107.03(13) . . ?
C24 C22 C25 112.55(13) . . ?
C21 C26 C27 110.81(12) . . ?
C21 C26 C28 109.79(12) . . ?
C21 C26 C29 110.65(12) . . ?
C27 C26 C28 107.54(13) . . ?
C29 C26 C27 109.91(15) . . ?
C29 C26 C28 108.05(14) . . ?
N4 C30 C31 118.42(13) . . ?
N4 C30 C47 112.49(12) . . ?
C31 C30 C47 128.89(13) . . ?
C32 C31 C30 118.58(15) . . ?
C33 C32 C31 121.59(15) . . ?
C32 C33 C34 118.55(14) . . ?
N4 C34 C33 118.47(14) . . ?
N4 C34 C35 112.19(12) . . ?
C33 C34 C35 129.26(14) . . ?
N6 C35 K2 74.95(7) . . ?
N6 C35 C34 114.30(12) . . ?
N6 C35 C36 109.26(13) . . ?
C34 C35 K2 105.45(9) . . ?
C36 C35 K2 87.68(8) . . ?
C36 C35 C34 136.37(13) . . ?
C35 C36 K2 66.26(8) . . ?
C35 C36 C39 130.94(14) . . ?
C37 C36 K2 80.88(8) . . ?
C37 C36 C35 105.28(13) . . ?
C37 C36 C39 123.72(14) . . ?
C39 C36 K2 120.07(9) . . ?
C36 C37 K2 74.20(8) . . ?
C38 C37 K2 71.32(8) . . ?
C38 C37 C36 108.72(13) . . ?
N6 C38 K2 67.80(7) . . ?
N6 C38 C37 109.34(13) . . ?
N6 C38 C43 123.49(13) . . ?
C37 C38 K2 83.82(9) . . ?
C37 C38 C43 126.95(13) . . ?
C43 C38 K2 118.61(9) . . ?
C36 C39 C40 110.04(13) . . ?
C36 C39 C41 110.92(13) . . ?
C36 C39 C42 110.78(14) . . ?
C41 C39 C40 112.11(14) . . ?
C41 C39 C42 106.85(13) . . ?
C42 C39 C40 105.98(13) . . ?
C38 C43 C45 108.39(13) . . ?
C38 C43 C46 110.86(13) . . ?
C44 C43 C38 112.83(13) . . ?
C44 C43 C45 107.57(17) . . ?
C44 C43 C46 108.24(18) . . ?
C46 C43 C45 108.84(17) . . ?
N5 C47 K1 73.12(7) . . ?
N5 C47 C30 114.93(12) . . ?
N5 C47 C48 109.69(12) . . ?
C30 C47 K1 116.81(9) . . ?
C48 C47 K1 82.74(8) . . ?
C48 C47 C30 134.74(13) . . ?
C47 C48 K1 71.20(8) . . ?
C47 C48 C49 105.03(12) . . ?
C47 C48 C51 131.31(13) . . ?
C49 C48 K1 76.71(8) . . ?
C49 C48 C51 123.60(13) . . ?
C51 C48 K1 119.06(8) . . ?
C48 C49 K1 77.64(8) . . ?
C50 C49 K1 72.36(8) . . ?
C50 C49 C48 108.71(12) . . ?
N5 C50 K1 72.83(7) . . ?
N5 C50 C49 109.53(12) . . ?
N5 C50 C55 122.98(12) . . ?
C49 C50 K1 81.94(8) . . ?
C49 C50 C55 127.36(13) . . ?
C55 C50 K1 115.12(9) . . ?
C48 C51 C52 110.21(12) . . ?
C48 C51 C53 110.52(12) . . ?
C48 C51 C54 111.09(12) . . ?
C52 C51 C53 106.10(12) . . ?
C52 C51 C54 106.69(13) . . ?
C54 C51 C53 112.03(13) . . ?
C50 C55 C56 110.03(12) . . ?
C50 C55 C57 108.90(12) . . ?
C50 C55 C58 111.64(12) . . ?
C57 C55 C56 108.16(13) . . ?
C57 C55 C58 109.70(14) . . ?
C58 C55 C56 108.35(13) . . ?
C61 O1 C59 112.44(12) . . ?
O1 C59 C60 109.25(14) . . ?
O1 C61 C62 109.83(14) . . ?
C65 O2 C63 111.94(15) . . ?
O2 C63 C64 108.55(19) . . ?
O2 C65 C66 109.07(14) . . ?

loop_
_geom_bond_atom_site_label_1
_geom_bond_atom_site_label_2
_geom_bond_distance
_geom_bond_site_symmetry_2
_geom_bond_publ_flag
Fe1 K1 3.6067(4) . ?
Fe1 S1 2.2630(4) . ?
Fe1 N1 2.0601(12) . ?
Fe1 N2 2.0797(12) . ?
Fe1 N3 2.0708(12) . ?
Fe2 K1 3.7342(4) . ?
Fe2 S1 2.2824(4) . ?
Fe2 N4 2.0551(12) . ?
Fe2 N5 2.0860(12) . ?
Fe2 N6 2.0612(12) . ?
K1 S1 3.2472(5) . ?
K1 N3 2.9010(12) . ?
K1 N5 2.9599(12) . ?
K1 C6 3.0923(14) . ?
K1 C7 3.4374(14) . ?
K1 C8 3.4206(14) . ?
K1 C9 3.1224(14) . ?
K1 C13 3.4195(16) 2_566 ?
K1 C47 3.0451(14) . ?
K1 C48 3.1908(14) . ?
K1 C49 3.1790(14) . ?
K1 C50 3.0597(14) . ?
K2 S1 3.3129(5) . ?
K2 N2 2.9176(12) . ?
K2 N6 2.9167(12) . ?
K2 C18 3.1278(14) . ?
K2 C19 3.3214(15) . ?
K2 C20 3.2168(15) . ?
K2 C21 2.9932(14) . ?
K2 C35 2.9467(14) . ?
K2 C36 3.2163(14) . ?
K2 C37 3.3003(15) . ?
K2 C38 3.1448(14) . ?
N1 C1 1.3527(17) . ?
N1 C5 1.3517(18) . ?
N2 C18 1.4061(17) . ?
N2 C21 1.3674(18) . ?
N3 C6 1.4046(17) . ?
N3 C9 1.3609(17) . ?
N4 C30 1.3519(18) . ?
N4 C34 1.3526(18) . ?
N5 C47 1.4042(17) . ?
N5 C50 1.3664(17) . ?
N6 C35 1.4051(18) . ?
N6 C38 1.3613(18) . ?
C1 C2 1.398(2) . ?
C1 C18 1.469(2) . ?
C2 C3 1.387(2) . ?
C3 C4 1.383(2) . ?
C4 C5 1.399(2) . ?
C5 C6 1.4710(19) . ?
C6 C7 1.4125(19) . ?
C7 C8 1.4136(19) . ?
C7 C10 1.5299(19) . ?
C8 C9 1.3923(19) . ?
C9 C14 1.5206(19) . ?
C10 C11 1.543(2) . ?
C10 C12 1.537(2) . ?
C10 C13 1.537(2) . ?
C14 C15 1.531(2) . ?
C14 C16 1.536(2) . ?
C14 C17 1.5336(19) . ?
C18 C19 1.4109(19) . ?
C19 C20 1.414(2) . ?
C19 C22 1.5245(19) . ?
C20 C21 1.391(2) . ?
C21 C26 1.5220(19) . ?
C22 C23 1.537(2) . ?
C22 C24 1.541(2) . ?
C22 C25 1.542(2) . ?
C26 C27 1.532(2) . ?
C26 C28 1.533(2) . ?
C26 C29 1.528(2) . ?
C30 C31 1.400(2) . ?
C30 C47 1.4715(19) . ?
C31 C32 1.387(2) . ?
C32 C33 1.383(2) . ?
C33 C34 1.400(2) . ?
C34 C35 1.469(2) . ?
C35 C36 1.414(2) . ?
C36 C37 1.408(2) . ?
C36 C39 1.531(2) . ?
C37 C38 1.395(2) . ?
C38 C43 1.516(2) . ?
C39 C40 1.540(2) . ?
C39 C41 1.532(2) . ?
C39 C42 1.540(2) . ?
C43 C44 1.515(2) . ?
C43 C45 1.528(2) . ?
C43 C46 1.517(2) . ?
C47 C48 1.4129(19) . ?
C48 C49 1.414(2) . ?
C48 C51 1.5239(19) . ?
C49 C50 1.3921(19) . ?
C50 C55 1.5196(19) . ?
C51 C52 1.536(2) . ?
C51 C53 1.537(2) . ?
C51 C54 1.537(2) . ?
C55 C56 1.536(2) . ?
C55 C57 1.529(2) . ?
C55 C58 1.531(2) . ?
O1 C59 1.414(2) . ?
O1 C61 1.4140(19) . ?
C59 C60 1.499(2) . ?
C61 C62 1.494(2) . ?
O2 C63 1.419(2) . ?
O2 C65 1.417(2) . ?
C63 C64 1.500(3) . ?
C65 C66 1.501(3) . ?
